data_9016592
loop_
_publ_author_name
'Ye, Y.'
'Smyth, J. R.'
'Boni, P.'

_publ_section_title
;
 Crystal structure and thermal expansion of aragonite-group carbonates
 by single-crystal X-ray diffraction
 Note: T = 300 K
;
_journal_name_full 'American Mineralogist'
_journal_page_first 707
_journal_page_last 712
_journal_paper_doi 10.2138/am.2012.3923
_journal_volume 97
_journal_year 2012
_chemical_compound_source 'Hexham, Northumberland, England'
_chemical_formula_sum 'C Ba0.981 O3 Sr0.019'
_chemical_name_mineral Witherite
_space_group_IT_number 62
_symmetry_space_group_name_Hall '-P 2n 2a'
_symmetry_space_group_name_H-M 'P m c n'
_cell_angle_alpha 90
_cell_angle_beta 90
_cell_angle_gamma 90
_cell_length_a 5.3193
_cell_length_b 8.9056
_cell_length_c 6.4353
_cell_formula_units_Z 4
_cell_volume 304.850
_database_code_amcsd 0018857
_exptl_crystal_density_diffrn 4.279
_cod_original_formula_sum '(Ba.981 Sr.019) C O3'
_cod_database_code 9016592

loop_
_space_group_symop_operation_xyz
x,y,z
1/2-x,y,z
1/2+x,-y,-z
1/2+x,1/2+y,1/2-z
1/2-x,1/2-y,1/2+z
x,1/2-y,1/2+z
-x,1/2+y,1/2-z
-x,-y,-z

loop_
_atom_site_aniso_label
_atom_site_aniso_U_11
_atom_site_aniso_U_22
_atom_site_aniso_U_33
_atom_site_aniso_U_12
_atom_site_aniso_U_13
_atom_site_aniso_U_23
Ba 0.01580 0.01270 0.01500 0.00000 0.00000 0.00040
Sr 0.01580 0.01270 0.01500 0.00000 0.00000 0.00040
C 0.02800 0.01400 0.01300 0.00000 0.00000 -0.00200
O1 0.02500 0.01500 0.02300 0.00000 0.00000 0.00100
O2 0.01500 0.01900 0.02400 0.00100 0.00000 0.00000

loop_
_atom_site_label
_atom_site_fract_x
_atom_site_fract_y
_atom_site_fract_z
_atom_site_occupancy
_atom_site_U_iso_or_equiv
Ba 0.25000 0.41631 0.75452 0.98100 0.01450
Sr 0.25000 0.41631 0.75452 0.01900 0.01450
C 0.25000 0.75700 -0.07920 1.00000 0.01900
O1 0.25000 0.90110 -0.08860 1.00000 0.02120
O2 0.46110 0.68400 -0.08270 1.00000 0.01940

loop_
_cod_related_entry_id
_cod_related_entry_database
_cod_related_entry_code
1 AMCSD 0018857
